data_7151113
loop_
_publ_author_name
'Xia, Yi'
'Li, Wei'
'Qu, Fanqi'
'Fan, Zhijin'
'Liu, Xiufeng'
'Berro, Charles'
'Rauzy, Evelyne'
'Peng, Ling'

_publ_section_title
;
 Synthesis of bitriazolyl nucleosides and unexpectedly different
 reactivity of azidotriazole nucleoside isomers in the Huisgen
 reaction.
;
_journal_issue 11
_journal_name_full 'Organic &amp; biomolecular chemistry'
_journal_page_first 1695
_journal_page_last 1701
_journal_paper_doi 10.1039/b703420b
_journal_volume 5
_journal_year 2007
_chemical_formula_sum 'C24 H26 N6 O10'
_chemical_formula_weight 558.51
_chemical_melting_point 163
_chemical_name_common
;
3-(4-(4-Methoxyphenyl)-1H-1,2,3-triazol-1-yl)-1-(2,3,5-tri-O-
acetyl-beta-D-ribofuranosyl)-1,2,4-triazole-5-carboxylic acid methyl
ester
;
_chemical_name_systematic
;
3-[4-(4-Methoxyphenyl)-1H-1,2,3-triazol-1-yl]-1-(2,3,5-tri-O-acetyl-beta-
D-ribofuranosyl)-1,2,4-triazole-5-carboxylic acid methyl ester
;
_space_group_IT_number 19
_symmetry_cell_setting orthorhombic
_symmetry_space_group_name_Hall 'P 2ac 2ab'
_symmetry_space_group_name_H-M 'P 21 21 21'
_atom_sites_solution_hydrogens geom
_atom_sites_solution_primary direct
_atom_sites_solution_secondary difmap
_audit_creation_method SHELXL-97
_cell_angle_alpha 90.00
_cell_angle_beta 90.00
_cell_angle_gamma 90.00
_cell_formula_units_Z 4
_cell_length_a 7.53960(10)
_cell_length_b 7.9351(2)
_cell_length_c 43.1982(6)
_cell_measurement_reflns_used 15226
_cell_measurement_temperature 293(2)
_cell_measurement_theta_max 28.24
_cell_measurement_theta_min 0.47
_cell_volume 2584.44(8)
_computing_cell_refinement 'Denzo and Scalepack (Otwinowski & Minor, 1997)'
_computing_data_collection 'KappaCCD (Bruker-Nonius, 1998)'
_computing_data_reduction 'Denzo and Scalepack (Otwinowski & Minor, 1997)'
_computing_structure_refinement 'SHELXL-97 (Sheldrick, 1997)'
_computing_structure_solution 'SIR92 (Altomare et al., 1994)'
_diffrn_ambient_temperature 293(2)
_diffrn_measured_fraction_theta_full 0.931
_diffrn_measured_fraction_theta_max 0.931
_diffrn_measurement_device_type KappaCCD
_diffrn_measurement_method 'Phi + omega scans'
_diffrn_radiation_monochromator graphite
_diffrn_radiation_source 'fine-focus sealed tube'
_diffrn_radiation_type MoK\a
_diffrn_radiation_wavelength 0.71073
_diffrn_reflns_av_R_equivalents 0.033
_diffrn_reflns_av_sigmaI/netI 0.0277
_diffrn_reflns_limit_h_max 9
_diffrn_reflns_limit_h_min 0
_diffrn_reflns_limit_k_max 10
_diffrn_reflns_limit_k_min 0
_diffrn_reflns_limit_l_max 56
_diffrn_reflns_limit_l_min 0
_diffrn_reflns_number 15226
_diffrn_reflns_theta_full 28.24
_diffrn_reflns_theta_max 28.24
_diffrn_reflns_theta_min 0.94
_diffrn_standards_number 0
_exptl_absorpt_coefficient_mu 0.114
_exptl_absorpt_correction_type none
_exptl_crystal_colour colorless
_exptl_crystal_density_diffrn 1.435
_exptl_crystal_density_method 'not measured'
_exptl_crystal_description prism
_exptl_crystal_F_000 1168
_exptl_crystal_size_max .5
_exptl_crystal_size_mid .4
_exptl_crystal_size_min .2
_refine_diff_density_max 0.651
_refine_diff_density_min -0.664
_refine_diff_density_rms 0.200
_refine_ls_abs_structure_details 'Flack H D (1983), Acta Cryst. A39, 876-881'
_refine_ls_abs_structure_Flack -2.0(15)
_refine_ls_extinction_coef 0.54(3)
_refine_ls_extinction_expression Fc^*^=kFc[1+0.001xFc^2^\l^3^/sin(2\q)]^-1/4^
_refine_ls_extinction_method SHELXL
_refine_ls_goodness_of_fit_ref 1.317
_refine_ls_hydrogen_treatment constr
_refine_ls_matrix_type full
_refine_ls_number_parameters 362
_refine_ls_number_reflns 3426
_refine_ls_number_restraints 0
_refine_ls_restrained_S_all 1.317
_refine_ls_R_factor_all 0.0859
_refine_ls_R_factor_gt 0.0613
_refine_ls_shift/su_max 0.000
_refine_ls_shift/su_mean 0.000
_refine_ls_structure_factor_coef Fsqd
_refine_ls_weighting_details 'calc w=1/[\s^2^(Fo^2^)+(0.1151P)^2^+0.0000P] where P=(Fo^2^+2Fc^2^)/3'
_refine_ls_weighting_scheme calc
_refine_ls_wR_factor_gt 0.1449
_refine_ls_wR_factor_ref 0.1791
_reflns_number_gt 2946
_reflns_number_total 3426
_reflns_threshold_expression >2sigma(I)
_cod_data_source_file b703420b.txt
_cod_data_source_block 2i
_cod_depositor_comments
;
The following automatic conversions were performed:
'_symmetry_cell_setting' value 'Orthorhombic' changed to 'orthorhombic'
according to '/home/saulius/struct/CIF-dictionaries/cif_core.dic'
dictionary named 'cif_core.dic' version 2.4.1 from 2010-06-29.

Automatic conversion script
Id: cif_fix_enum 1527 2010-12-29 10:47:43Z saulius 
;
_cod_database_code 7151113

loop_
_symmetry_equiv_pos_as_xyz
'x, y, z'
'-x+1/2, -y, z+1/2'
'x+1/2, -y+1/2, -z'
'-x, y+1/2, -z+1/2'

loop_
_atom_site_label
_atom_site_type_symbol
_atom_site_fract_x
_atom_site_fract_y
_atom_site_fract_z
_atom_site_U_iso_or_equiv
_atom_site_adp_type
_atom_site_occupancy
_atom_site_symmetry_multiplicity
_atom_site_calc_flag
_atom_site_refinement_flags
_atom_site_disorder_assembly
_atom_site_disorder_group
O1 O 0.7743(3) -0.0497(3) 0.10326(5) 0.0459(5) Uani 1 1 d . . .
O2 O 0.7052(3) 0.2657(3) 0.07176(6) 0.0549(6) Uani 1 1 d . . .
O3 O 0.4983(4) 0.2657(5) 0.10914(8) 0.0794(9) Uani 1 1 d . . .
O4 O 1.0016(3) -0.0536(3) 0.03124(5) 0.0491(6) Uani 1 1 d . . .
O5 O 1.2399(4) 0.1136(4) 0.02876(8) 0.0808(10) Uani 1 1 d . . .
O6 O 1.0626(3) -0.2845(3) 0.07500(5) 0.0457(5) Uani 1 1 d . . .
O7 O 1.3441(4) -0.2606(4) 0.05925(8) 0.0791(9) Uani 1 1 d . . .
O8 O 0.8956(4) -0.2733(3) 0.17694(6) 0.0553(6) Uani 1 1 d . . .
O9 O 0.9828(3) -0.1173(3) 0.21738(5) 0.0567(6) Uani 1 1 d . . .
O10 O 1.6227(5) 1.2165(4) 0.21553(7) 0.0789(9) Uani 1 1 d . . .
N1 N 1.0058(3) 0.0091(3) 0.13741(5) 0.0387(5) Uani 1 1 d . . .
N2 N 1.0690(4) 0.1607(3) 0.12770(6) 0.0428(6) Uani 1 1 d . . .
N3 N 1.0876(3) 0.1420(3) 0.18022(5) 0.0393(5) Uani 1 1 d . . .
N4 N 1.1843(3) 0.3952(3) 0.15478(6) 0.0398(5) Uani 1 1 d . . .
N5 N 1.1710(4) 0.4951(3) 0.12955(6) 0.0506(7) Uani 1 1 d . . .
N6 N 1.2504(4) 0.6360(3) 0.13631(7) 0.0495(7) Uani 1 1 d . . .
C1 C 0.9418(4) -0.1088(4) 0.11394(6) 0.0392(6) Uani 1 1 d . . .
H1 H 0.9295 -0.2218 0.1228 0.047 Uiso 1 1 calc R . .
C2 C 1.0655(4) -0.1137(3) 0.08586(6) 0.0393(6) Uani 1 1 d . . .
H2 H 1.1855 -0.0741 0.0907 0.047 Uiso 1 1 calc R . .
C3 C 0.9706(4) -0.0018(3) 0.06244(6) 0.0399(6) Uani 1 1 d . . .
H3 H 1.0025 0.1169 0.0654 0.048 Uiso 1 1 calc R . .
C4 C 0.7756(4) -0.0322(4) 0.07041(7) 0.0435(6) Uani 1 1 d . . .
H4 H 0.7382 -0.1391 0.0611 0.052 Uiso 1 1 calc R . .
C5 C 0.6464(5) 0.1037(5) 0.06097(9) 0.0569(9) Uani 1 1 d . . .
H5A H 0.6358 0.1056 0.0386 0.068 Uiso 1 1 calc R . .
H5B H 0.5305 0.0790 0.0696 0.068 Uiso 1 1 calc R . .
C6 C 0.6201(5) 0.3324(5) 0.09665(8) 0.0552(8) Uani 1 1 d . . .
C7 C 0.6974(7) 0.4973(6) 0.10581(12) 0.0754(12) Uani 1 1 d . . .
H7A H 0.6746 0.5789 0.0899 0.113 Uiso 1 1 calc R . .
H7B H 0.8231 0.4853 0.1086 0.113 Uiso 1 1 calc R . .
H7C H 0.6444 0.5341 0.1249 0.113 Uiso 1 1 calc R . .
C8 C 1.1479(5) 0.0094(4) 0.01720(8) 0.0496(7) Uani 1 1 d . . .
C9 C 1.1810(6) -0.0758(6) -0.01308(9) 0.0716(11) Uani 1 1 d . . .
H9A H 1.2378 0.0016 -0.0270 0.107 Uiso 1 1 calc R . .
H9B H 1.0702 -0.1119 -0.0218 0.107 Uiso 1 1 calc R . .
H9C H 1.2563 -0.1719 -0.0099 0.107 Uiso 1 1 calc R . .
C10 C 1.2131(6) -0.3440(5) 0.06211(8) 0.0561(9) Uani 1 1 d . . .
C11 C 1.1899(7) -0.5225(5) 0.05213(11) 0.0740(12) Uani 1 1 d . . .
H11A H 1.2515 -0.5404 0.0330 0.111 Uiso 1 1 calc R . .
H11B H 1.0660 -0.5458 0.0493 0.111 Uiso 1 1 calc R . .
H11C H 1.2373 -0.5962 0.0677 0.111 Uiso 1 1 calc R . .
C12 C 1.0182(3) -0.0011(3) 0.16885(6) 0.0375(6) Uani 1 1 d . . .
C13 C 0.9583(4) -0.1483(4) 0.18748(7) 0.0412(6) Uani 1 1 d . . .
C14 C 0.9348(7) -0.2548(6) 0.23812(9) 0.0735(11) Uani 1 1 d . . .
H14A H 0.8098 -0.2764 0.2365 0.110 Uiso 1 1 calc R . .
H14B H 0.9635 -0.2243 0.2590 0.110 Uiso 1 1 calc R . .
H14C H 0.9994 -0.3544 0.2324 0.110 Uiso 1 1 calc R . .
C15 C 1.1151(4) 0.2315(3) 0.15409(7) 0.0385(6) Uani 1 1 d . . .
C16 C 1.2731(4) 0.4753(4) 0.17792(7) 0.0407(6) Uani 1 1 d . . .
H16 H 1.2989 0.4344 0.1976 0.049 Uiso 1 1 calc R . .
C17 C 1.3158(4) 0.6291(4) 0.16581(7) 0.0399(6) Uani 1 1 d . . .
C18 C 1.4054(4) 0.7777(4) 0.17858(7) 0.0401(6) Uani 1 1 d . . .
C19 C 1.4192(5) 0.8034(4) 0.21028(7) 0.0511(8) Uani 1 1 d . . .
H19 H 1.3783 0.7213 0.2239 0.061 Uiso 1 1 calc R . .
C20 C 1.4935(5) 0.9502(5) 0.22191(8) 0.0591(9) Uani 1 1 d . . .
H20 H 1.5008 0.9663 0.2432 0.071 Uiso 1 1 calc R . .
C21 C 1.5574(5) 1.0738(4) 0.20184(8) 0.0510(8) Uani 1 1 d . . .
C22 C 1.5491(4) 1.0469(4) 0.17039(8) 0.0493(7) Uani 1 1 d . . .
H22 H 1.5945 1.1270 0.1568 0.059 Uiso 1 1 calc R . .
C23 C 1.4733(4) 0.9006(4) 0.15891(7) 0.0464(7) Uani 1 1 d . . .
H23 H 1.4677 0.8843 0.1376 0.056 Uiso 1 1 calc R . .
C24 C 1.6979(5) 1.3441(5) 0.19659(11) 0.0665(10) Uani 1 1 d . . .
H24A H 1.7993 1.2997 0.1859 0.100 Uiso 1 1 calc R . .
H24B H 1.7337 1.4374 0.2093 0.100 Uiso 1 1 calc R . .
H24C H 1.6115 1.3815 0.1818 0.100 Uiso 1 1 calc R . .

loop_
_atom_site_aniso_label
_atom_site_aniso_U_11
_atom_site_aniso_U_22
_atom_site_aniso_U_33
_atom_site_aniso_U_23
_atom_site_aniso_U_13
_atom_site_aniso_U_12
O1 0.0419(10) 0.0563(12) 0.0395(11) 0.0002(10) 0.0008(8) -0.0002(10)
O2 0.0596(13) 0.0490(12) 0.0563(14) 0.0043(11) 0.0063(11) 0.0085(12)
O3 0.0722(16) 0.0823(19) 0.084(2) 0.0137(17) 0.0252(15) 0.0039(18)
O4 0.0633(12) 0.0517(11) 0.0323(11) -0.0047(9) 0.0017(9) -0.0078(11)
O5 0.0847(19) 0.0744(18) 0.083(2) -0.0221(16) 0.0255(16) -0.0255(17)
O6 0.0572(12) 0.0367(10) 0.0430(11) -0.0057(9) 0.0003(9) 0.0033(10)
O7 0.0669(16) 0.0699(18) 0.100(2) -0.0141(18) 0.0266(15) 0.0083(16)
O8 0.0746(14) 0.0437(11) 0.0476(13) 0.0008(10) 0.0040(11) -0.0086(12)
O9 0.0728(14) 0.0605(14) 0.0368(12) 0.0083(10) -0.0017(10) -0.0143(13)
O10 0.112(2) 0.0601(15) 0.0643(18) -0.0148(13) -0.0001(16) -0.0324(18)
N1 0.0472(12) 0.0349(11) 0.0340(12) -0.0016(9) 0.0001(9) -0.0008(10)
N2 0.0555(14) 0.0358(11) 0.0371(13) -0.0006(10) -0.0001(10) -0.0042(11)
N3 0.0438(11) 0.0387(11) 0.0353(12) -0.0020(9) 0.0001(9) 0.0030(10)
N4 0.0454(12) 0.0377(11) 0.0364(12) -0.0018(9) -0.0038(9) 0.0002(10)
N5 0.0659(16) 0.0410(13) 0.0448(15) 0.0022(11) -0.0128(12) -0.0043(13)
N6 0.0630(16) 0.0401(12) 0.0454(15) 0.0017(11) -0.0108(11) -0.0037(12)
C1 0.0467(13) 0.0365(12) 0.0345(13) -0.0019(11) -0.0014(10) -0.0017(12)
C2 0.0458(13) 0.0367(13) 0.0354(13) -0.0057(11) -0.0002(10) 0.0001(12)
C3 0.0501(14) 0.0370(13) 0.0326(13) -0.0031(11) 0.0005(10) -0.0016(12)
C4 0.0468(14) 0.0435(14) 0.0402(15) -0.0025(12) -0.0051(11) -0.0015(13)
C5 0.0548(17) 0.063(2) 0.0533(19) -0.0012(16) -0.0138(14) 0.0096(17)
C6 0.0550(17) 0.0560(18) 0.0545(19) 0.0098(15) 0.0059(14) 0.0158(16)
C7 0.084(3) 0.063(2) 0.079(3) -0.011(2) 0.006(2) 0.008(2)
C8 0.0593(17) 0.0499(16) 0.0397(16) 0.0009(13) 0.0028(12) -0.0023(16)
C9 0.085(3) 0.089(3) 0.0412(19) -0.0088(19) 0.0103(17) -0.006(3)
C10 0.072(2) 0.0483(17) 0.0479(18) -0.0071(14) 0.0045(15) 0.0164(18)
C11 0.101(3) 0.0507(19) 0.071(3) -0.0174(18) 0.006(2) 0.019(2)
C12 0.0398(12) 0.0400(14) 0.0327(13) -0.0012(10) 0.0012(10) 0.0046(12)
C13 0.0445(13) 0.0427(14) 0.0364(14) 0.0036(12) 0.0006(11) 0.0067(12)
C14 0.098(3) 0.079(3) 0.0441(19) 0.0195(19) -0.0002(18) -0.021(3)
C15 0.0415(12) 0.0359(12) 0.0383(13) -0.0021(10) -0.0006(10) 0.0036(12)
C16 0.0447(13) 0.0419(13) 0.0356(14) -0.0011(11) -0.0029(10) -0.0012(12)
C17 0.0397(12) 0.0411(14) 0.0391(14) -0.0011(11) -0.0012(10) 0.0025(12)
C18 0.0390(12) 0.0410(14) 0.0405(14) -0.0003(11) -0.0014(10) 0.0020(12)
C19 0.0618(18) 0.0498(16) 0.0417(16) 0.0027(13) -0.0049(13) -0.0088(16)
C20 0.080(2) 0.0594(19) 0.0378(16) -0.0030(15) -0.0058(15) -0.0128(19)
C21 0.0540(16) 0.0456(15) 0.0535(19) -0.0069(14) -0.0023(14) -0.0063(14)
C22 0.0513(16) 0.0494(16) 0.0473(17) 0.0024(14) 0.0052(13) -0.0069(14)
C23 0.0483(15) 0.0505(16) 0.0405(16) -0.0016(13) 0.0014(12) -0.0032(14)
C24 0.0560(18) 0.0460(16) 0.098(3) -0.0083(19) 0.0068(19) -0.0037(17)

loop_
_atom_type_symbol
_atom_type_description
_atom_type_scat_dispersion_real
_atom_type_scat_dispersion_imag
_atom_type_scat_source
C C 0.0033 0.0016 'International Tables Vol C Tables 4.2.6.8 and 6.1.1.4'
H H 0.0000 0.0000 'International Tables Vol C Tables 4.2.6.8 and 6.1.1.4'
O O 0.0106 0.0060 'International Tables Vol C Tables 4.2.6.8 and 6.1.1.4'
N N 0.0061 0.0033 'International Tables Vol C Tables 4.2.6.8 and 6.1.1.4'

loop_
_geom_angle_atom_site_label_1
_geom_angle_atom_site_label_2
_geom_angle_atom_site_label_3
_geom_angle
_geom_angle_site_symmetry_1
_geom_angle_site_symmetry_3
_geom_angle_publ_flag
C1 O1 C4 110.4(2) . . ?
C6 O2 C5 117.3(3) . . ?
C8 O4 C3 116.7(2) . . ?
C10 O6 C2 116.9(3) . . ?
C13 O9 C14 115.1(3) . . ?
C21 O10 C24 119.0(3) . . ?
N2 N1 C12 109.6(2) . . ?
N2 N1 C1 117.9(2) . . ?
C12 N1 C1 132.5(2) . . ?
C15 N2 N1 101.7(2) . . ?
C12 N3 C15 101.5(2) . . ?
N5 N4 C16 110.8(2) . . ?
N5 N4 C15 119.9(2) . . ?
C16 N4 C15 129.2(3) . . ?
N6 N5 N4 106.8(2) . . ?
N5 N6 C17 109.9(3) . . ?
O1 C1 N1 107.9(2) . . ?
O1 C1 C2 107.0(2) . . ?
N1 C1 C2 111.4(2) . . ?
O1 C1 H1 110.2 . . ?
N1 C1 H1 110.2 . . ?
C2 C1 H1 110.2 . . ?
O6 C2 C3 109.0(2) . . ?
O6 C2 C1 105.9(2) . . ?
C3 C2 C1 103.0(2) . . ?
O6 C2 H2 112.7 . . ?
C3 C2 H2 112.7 . . ?
C1 C2 H2 112.7 . . ?
O4 C3 C2 112.5(2) . . ?
O4 C3 C4 108.9(2) . . ?
C2 C3 C4 102.1(2) . . ?
O4 C3 H3 111.0 . . ?
C2 C3 H3 111.0 . . ?
C4 C3 H3 111.0 . . ?
O1 C4 C5 109.5(3) . . ?
O1 C4 C3 104.2(2) . . ?
C5 C4 C3 116.5(3) . . ?
O1 C4 H4 108.8 . . ?
C5 C4 H4 108.8 . . ?
C3 C4 H4 108.8 . . ?
O2 C5 C4 110.7(3) . . ?
O2 C5 H5A 109.5 . . ?
C4 C5 H5A 109.5 . . ?
O2 C5 H5B 109.5 . . ?
C4 C5 H5B 109.5 . . ?
H5A C5 H5B 108.1 . . ?
O3 C6 O2 123.4(4) . . ?
O3 C6 C7 125.0(4) . . ?
O2 C6 C7 111.6(3) . . ?
C6 C7 H7A 109.5 . . ?
C6 C7 H7B 109.5 . . ?
H7A C7 H7B 109.5 . . ?
C6 C7 H7C 109.5 . . ?
H7A C7 H7C 109.5 . . ?
H7B C7 H7C 109.5 . . ?
O5 C8 O4 122.9(3) . . ?
O5 C8 C9 125.8(4) . . ?
O4 C8 C9 111.2(3) . . ?
C8 C9 H9A 109.5 . . ?
C8 C9 H9B 109.5 . . ?
H9A C9 H9B 109.5 . . ?
C8 C9 H9C 109.5 . . ?
H9A C9 H9C 109.5 . . ?
H9B C9 H9C 109.5 . . ?
O7 C10 O6 122.9(3) . . ?
O7 C10 C11 126.4(4) . . ?
O6 C10 C11 110.7(4) . . ?
C10 C11 H11A 109.5 . . ?
C10 C11 H11B 109.5 . . ?
H11A C11 H11B 109.5 . . ?
C10 C11 H11C 109.5 . . ?
H11A C11 H11C 109.5 . . ?
H11B C11 H11C 109.5 . . ?
N3 C12 N1 109.9(2) . . ?
N3 C12 C13 125.7(3) . . ?
N1 C12 C13 124.3(3) . . ?
O8 C13 O9 125.6(3) . . ?
O8 C13 C12 124.6(3) . . ?
O9 C13 C12 109.8(3) . . ?
O9 C14 H14A 109.5 . . ?
O9 C14 H14B 109.5 . . ?
H14A C14 H14B 109.5 . . ?
O9 C14 H14C 109.5 . . ?
H14A C14 H14C 109.5 . . ?
H14B C14 H14C 109.5 . . ?
N2 C15 N3 117.3(3) . . ?
N2 C15 N4 120.8(3) . . ?
N3 C15 N4 121.8(3) . . ?
N4 C16 C17 104.6(3) . . ?
N4 C16 H16 127.7 . . ?
C17 C16 H16 127.7 . . ?
N6 C17 C16 107.9(3) . . ?
N6 C17 C18 119.0(3) . . ?
C16 C17 C18 133.1(3) . . ?
C23 C18 C19 118.1(3) . . ?
C23 C18 C17 120.2(3) . . ?
C19 C18 C17 121.6(3) . . ?
C20 C19 C18 120.8(3) . . ?
C20 C19 H19 119.6 . . ?
C18 C19 H19 119.6 . . ?
C19 C20 C21 120.3(3) . . ?
C19 C20 H20 119.8 . . ?
C21 C20 H20 119.8 . . ?
O10 C21 C22 124.8(3) . . ?
O10 C21 C20 115.9(3) . . ?
C22 C21 C20 119.2(3) . . ?
C21 C22 C23 120.1(3) . . ?
C21 C22 H22 119.9 . . ?
C23 C22 H22 119.9 . . ?
C22 C23 C18 121.4(3) . . ?
C22 C23 H23 119.3 . . ?
C18 C23 H23 119.3 . . ?
O10 C24 H24A 109.5 . . ?
O10 C24 H24B 109.5 . . ?
H24A C24 H24B 109.5 . . ?
O10 C24 H24C 109.5 . . ?
H24A C24 H24C 109.5 . . ?
H24B C24 H24C 109.5 . . ?

loop_
_geom_bond_atom_site_label_1
_geom_bond_atom_site_label_2
_geom_bond_distance
_geom_bond_site_symmetry_2
_geom_bond_publ_flag
O1 C1 1.423(3) . ?
O1 C4 1.426(4) . ?
O2 C6 1.359(4) . ?
O2 C5 1.438(5) . ?
O3 C6 1.189(5) . ?
O4 C8 1.354(4) . ?
O4 C3 1.428(3) . ?
O5 C8 1.189(4) . ?
O6 C10 1.349(4) . ?
O6 C2 1.434(3) . ?
O7 C10 1.196(5) . ?
O8 C13 1.190(4) . ?
O9 C13 1.328(4) . ?
O9 C14 1.458(4) . ?
O10 C21 1.369(4) . ?
O10 C24 1.420(5) . ?
N1 N2 1.360(3) . ?
N1 C12 1.364(4) . ?
N1 C1 1.462(4) . ?
N2 C15 1.317(4) . ?
N3 C12 1.343(4) . ?
N3 C15 1.349(4) . ?
N4 N5 1.352(4) . ?
N4 C16 1.360(4) . ?
N4 C15 1.401(4) . ?
N5 N6 1.301(4) . ?
N6 C17 1.368(4) . ?
C1 C2 1.531(4) . ?
C1 H1 0.9800 . ?
C2 C3 1.525(4) . ?
C2 H2 0.9800 . ?
C3 C4 1.529(4) . ?
C3 H3 0.9800 . ?
C4 C5 1.509(5) . ?
C4 H4 0.9800 . ?
C5 H5A 0.9700 . ?
C5 H5B 0.9700 . ?
C6 C7 1.486(6) . ?
C7 H7A 0.9600 . ?
C7 H7B 0.9600 . ?
C7 H7C 0.9600 . ?
C8 C9 1.493(5) . ?
C9 H9A 0.9600 . ?
C9 H9B 0.9600 . ?
C9 H9C 0.9600 . ?
C10 C11 1.491(5) . ?
C11 H11A 0.9600 . ?
C11 H11B 0.9600 . ?
C11 H11C 0.9600 . ?
C12 C13 1.488(4) . ?
C14 H14A 0.9600 . ?
C14 H14B 0.9600 . ?
C14 H14C 0.9600 . ?
C16 C17 1.367(4) . ?
C16 H16 0.9300 . ?
C17 C18 1.466(4) . ?
C18 C23 1.391(4) . ?
C18 C19 1.389(4) . ?
C19 C20 1.387(5) . ?
C19 H19 0.9300 . ?
C20 C21 1.394(5) . ?
C20 H20 0.9300 . ?
C21 C22 1.377(5) . ?
C22 C23 1.386(5) . ?
C22 H22 0.9300 . ?
C23 H23 0.9300 . ?
C24 H24A 0.9600 . ?
C24 H24B 0.9600 . ?
C24 H24C 0.9600 . ?

loop_
_cod_related_entry_id
_cod_related_entry_database
_cod_related_entry_code
1 ChemSpider 21188756
